data_4309719
loop_
_publ_author_name
'Jos\'e Ruiz'
'Natalia Cutillas'
'Consuelo Vicente'
'Mar\'ia Dolores Villa'
'Gregorio L\'opez'
'Julia Lorenzo'
'Francesc X. Avil\'es'
'Virtudes Moreno'
'Delia Bautista'

_publ_section_title
;
New Palladium(II) and Platinum(II) Complexes with the Model Nucleobase
1-Methylcytosine: Antitumor Activity and Interactions with DNA
;
_journal_name_full 'Inorganic Chemistry'
_journal_page_first 7365
_journal_page_last 7376
_journal_paper_doi 10.1021/ic0502372
_journal_volume 44
_journal_year 2005
_chemical_formula_sum 'C19 H31 Cl N4 O7 Pt S'
_chemical_formula_weight 690.08
_chemical_name_systematic
; 
 ? 
;
_space_group_IT_number 14
_symmetry_cell_setting monoclinic
_symmetry_space_group_name_Hall '-P 2ybc'
_symmetry_space_group_name_H-M 'P 1 21/c 1'
_atom_sites_solution_hydrogens geom
_atom_sites_solution_primary direct
_atom_sites_solution_secondary difmap
_audit_creation_method SHELXL-97
_cell_angle_alpha 90.00
_cell_angle_beta 116.498(2)
_cell_angle_gamma 90.00
_cell_formula_units_Z 4
_cell_length_a 13.6323(6)
_cell_length_b 13.9239(6)
_cell_length_c 14.2497(6)
_cell_measurement_reflns_used 7661
_cell_measurement_temperature 100(2)
_cell_measurement_theta_max 28.13
_cell_measurement_theta_min 2.22
_cell_volume 2420.66(19)
_computing_cell_refinement 'Bruker SAINT'
_computing_data_collection 'Bruker SMART'
_computing_data_reduction 'Bruker SAINT'
_computing_molecular_graphics 'Bruker SHELXTL'
_computing_publication_material 'Bruker SHELXTL'
_computing_structure_refinement 'SHELXL-97 (Sheldrick, 1997)'
_computing_structure_solution 'SHELXS-97 (Sheldrick, 1990)'
_diffrn_ambient_temperature 100(2)
_diffrn_detector_area_resol_mean 8.26
_diffrn_measured_fraction_theta_full 0.996
_diffrn_measured_fraction_theta_max 0.996
_diffrn_measurement_device_type 'Bruker SMART APEX'
_diffrn_measurement_method \w-scan
_diffrn_radiation_monochromator graphite
_diffrn_radiation_source 'fine-focus sealed tube'
_diffrn_radiation_type MoK\a
_diffrn_radiation_wavelength 0.71073
_diffrn_reflns_av_R_equivalents 0.0284
_diffrn_reflns_av_sigmaI/netI 0.0224
_diffrn_reflns_limit_h_max 17
_diffrn_reflns_limit_h_min -17
_diffrn_reflns_limit_k_max 17
_diffrn_reflns_limit_k_min -17
_diffrn_reflns_limit_l_max 17
_diffrn_reflns_limit_l_min -17
_diffrn_reflns_number 26390
_diffrn_reflns_theta_full 26.00
_diffrn_reflns_theta_max 26.37
_diffrn_reflns_theta_min 1.67
_exptl_absorpt_coefficient_mu 6.040
_exptl_absorpt_correction_T_max 0.4851
_exptl_absorpt_correction_T_min 0.3250
_exptl_absorpt_correction_type multi-scan
_exptl_absorpt_process_details SADABS
_exptl_crystal_colour colourless
_exptl_crystal_density_diffrn 1.894
_exptl_crystal_density_method 'not measured'
_exptl_crystal_description prism
_exptl_crystal_F_000 1360
_exptl_crystal_size_max 0.24
_exptl_crystal_size_mid 0.17
_exptl_crystal_size_min 0.14
_refine_diff_density_max 1.154
_refine_diff_density_min -0.457
_refine_diff_density_rms 0.100
_refine_ls_extinction_method none
_refine_ls_goodness_of_fit_ref 1.199
_refine_ls_hydrogen_treatment 'rigid methyls, others riding'
_refine_ls_matrix_type full
_refine_ls_number_parameters 313
_refine_ls_number_reflns 4932
_refine_ls_number_restraints 7
_refine_ls_restrained_S_all 1.199
_refine_ls_R_factor_all 0.0245
_refine_ls_R_factor_gt 0.0239
_refine_ls_shift/su_max 0.001
_refine_ls_shift/su_mean 0.000
_refine_ls_structure_factor_coef Fsqd
_refine_ls_weighting_details 'calc w=1/[\s^2^(Fo^2^)+(0.0155P)^2^+5.2020P] where P=(Fo^2^+2Fc^2^)/3'
_refine_ls_weighting_scheme calc
_refine_ls_wR_factor_gt 0.0523
_refine_ls_wR_factor_ref 0.0525
_reflns_number_gt 4842
_reflns_number_total 4932
_reflns_threshold_expression >2sigma(I)
_cod_data_source_file ic0502372si20050728_061055_2.cif
_cod_data_source_block 7
_cod_original_cell_volume 2420.66(18)
_cod_database_code 4309719

loop_
_symmetry_equiv_pos_as_xyz
'x, y, z'
'-x, y+1/2, -z+1/2'
'-x, -y, -z'
'x, -y-1/2, z-1/2'

loop_
_atom_site_label
_atom_site_type_symbol
_atom_site_fract_x
_atom_site_fract_y
_atom_site_fract_z
_atom_site_U_iso_or_equiv
_atom_site_adp_type
_atom_site_occupancy
_atom_site_symmetry_multiplicity
_atom_site_calc_flag
_atom_site_refinement_flags
_atom_site_disorder_assembly
_atom_site_disorder_group
Pt1 Pt 0.263347(10) 0.102637(9) 0.314047(10) 0.01172(5) Uani 1 1 d . . .
S1 S 0.12137(7) 0.01058(6) 0.28671(7) 0.01476(17) Uani 1 1 d . . .
N1 N 0.4042(2) 0.1867(2) 0.3513(2) 0.0126(6) Uani 1 1 d . . .
N2 N 0.1909(2) 0.1570(2) 0.1569(2) 0.0139(6) Uani 1 1 d D . .
N3 N 0.0944(2) 0.2901(2) 0.0530(2) 0.0156(6) Uani 1 1 d D . .
N4 N 0.2638(3) 0.0430(2) 0.0886(3) 0.0198(7) Uani 1 1 d D . .
H0A H 0.277(4) 0.019(3) 0.038(3) 0.033(13) Uiso 1 1 d D . .
H0B H 0.284(4) 0.007(3) 0.145(3) 0.039(14) Uiso 1 1 d D . .
O1 O 0.0516(2) 0.04250(18) 0.3358(2) 0.0189(5) Uani 1 1 d . . .
O2 O 0.1074(2) 0.26691(19) 0.2157(2) 0.0206(6) Uani 1 1 d . . .
C1 C 0.3389(3) 0.0773(2) 0.4696(3) 0.0139(7) Uani 1 1 d D . .
C2 C 0.4491(3) 0.1080(2) 0.5181(3) 0.0151(7) Uani 1 1 d D . .
C3 C 0.5104(3) 0.1067(2) 0.6260(3) 0.0177(8) Uani 1 1 d D . .
H3 H 0.5845 0.1277 0.6566 0.021 Uiso 1 1 calc R . .
C4 C 0.4640(3) 0.0747(3) 0.6898(3) 0.0197(8) Uani 1 1 d D . .
H4 H 0.5060 0.0730 0.7639 0.024 Uiso 1 1 calc R . .
C5 C 0.3558(3) 0.0456(3) 0.6437(3) 0.0189(8) Uani 1 1 d D . .
H5 H 0.3232 0.0244 0.6867 0.023 Uiso 1 1 calc R . .
C6 C 0.2937(3) 0.0467(3) 0.5351(3) 0.0169(7) Uani 1 1 d D . .
H6 H 0.2194 0.0262 0.5052 0.020 Uiso 1 1 calc R . .
C7 C 0.4952(3) 0.1409(3) 0.4459(3) 0.0146(7) Uani 1 1 d . . .
H7A H 0.5258 0.0855 0.4241 0.018 Uiso 1 1 calc R . .
H7B H 0.5548 0.1879 0.4821 0.018 Uiso 1 1 calc R . .
C8 C 0.3847(3) 0.2857(2) 0.3796(3) 0.0158(7) Uani 1 1 d . . .
H8A H 0.4489 0.3258 0.3940 0.019 Uiso 1 1 calc R . .
H8B H 0.3723 0.2829 0.4422 0.019 Uiso 1 1 calc R . .
H8C H 0.3202 0.3133 0.3213 0.019 Uiso 1 1 calc R . .
C9 C 0.4412(3) 0.1935(3) 0.2680(3) 0.0185(8) Uani 1 1 d . . .
H9A H 0.3873 0.2299 0.2085 0.022 Uiso 1 1 calc R . .
H9B H 0.4485 0.1288 0.2448 0.022 Uiso 1 1 calc R . .
H9C H 0.5123 0.2263 0.2958 0.022 Uiso 1 1 calc R . .
C10 C 0.0344(3) -0.0056(3) 0.1512(3) 0.0236(8) Uani 1 1 d . . .
H10A H -0.0242 -0.0508 0.1422 0.028 Uiso 1 1 calc R . .
H10B H 0.0771 -0.0311 0.1168 0.028 Uiso 1 1 calc R . .
H10C H 0.0023 0.0563 0.1196 0.028 Uiso 1 1 calc R . .
C11 C 0.1596(3) -0.1104(3) 0.3250(3) 0.0215(8) Uani 1 1 d . . .
H11A H 0.2086 -0.1129 0.4004 0.026 Uiso 1 1 calc R . .
H11B H 0.1976 -0.1364 0.2862 0.026 Uiso 1 1 calc R . .
H11C H 0.0939 -0.1487 0.3096 0.026 Uiso 1 1 calc R . .
C12 C 0.2098(3) 0.1251(2) 0.0765(3) 0.0136(7) Uani 1 1 d D . .
C13 C 0.1728(3) 0.1781(2) -0.0184(3) 0.0147(7) Uani 1 1 d D . .
H13 H 0.1874 0.1567 -0.0743 0.018 Uiso 1 1 calc R . .
C14 C 0.1163(3) 0.2597(3) -0.0265(3) 0.0169(7) Uani 1 1 d D . .
H14 H 0.0914 0.2967 -0.0889 0.020 Uiso 1 1 calc R . .
C15 C 0.1294(3) 0.2392(3) 0.1459(3) 0.0162(7) Uani 1 1 d D . .
C16 C 0.0302(3) 0.3775(3) 0.0424(3) 0.0206(8) Uani 1 1 d . . .
H16A H 0.0186 0.4112 -0.0222 0.025 Uiso 1 1 calc R . .
H16B H 0.0700 0.4194 0.1028 0.025 Uiso 1 1 calc R . .
H16C H -0.0408 0.3602 0.0393 0.025 Uiso 1 1 calc R . .
Cl1 Cl 0.24094(7) 0.70679(6) 0.57011(7) 0.01797(18) Uani 1 1 d . . .
O3 O 0.1331(2) 0.6823(2) 0.4930(2) 0.0390(8) Uani 1 1 d . . .
O4 O 0.2526(3) 0.8091(2) 0.5815(2) 0.0323(7) Uani 1 1 d . . .
O5 O 0.3213(2) 0.6686(2) 0.5401(2) 0.0351(7) Uani 1 1 d . . .
O6 O 0.2609(3) 0.6641(2) 0.6686(2) 0.0355(7) Uani 1 1 d . . .
C90 C 0.4083(4) 0.6109(3) 0.3700(4) 0.0349(11) Uani 1 1 d . . .
H90A H 0.4730 0.5739 0.4163 0.042 Uiso 1 1 calc R . .
H90B H 0.4123 0.6753 0.3993 0.042 Uiso 1 1 calc R . .
H90C H 0.4059 0.6162 0.3004 0.042 Uiso 1 1 calc R . .
C91 C 0.3078(4) 0.5616(3) 0.3610(3) 0.0243(9) Uani 1 1 d . . .
C92 C 0.2019(4) 0.6071(4) 0.2903(4) 0.0438(13) Uani 1 1 d . . .
H92A H 0.1439 0.5584 0.2654 0.053 Uiso 1 1 calc R . .
H92B H 0.2077 0.6358 0.2302 0.053 Uiso 1 1 calc R . .
H92C H 0.1841 0.6571 0.3286 0.053 Uiso 1 1 calc R . .
O90 O 0.3122(3) 0.4886(2) 0.4088(3) 0.0471(10) Uani 1 1 d . . .

loop_
_atom_site_aniso_label
_atom_site_aniso_U_11
_atom_site_aniso_U_22
_atom_site_aniso_U_33
_atom_site_aniso_U_23
_atom_site_aniso_U_13
_atom_site_aniso_U_12
Pt1 0.01243(8) 0.01199(8) 0.01073(7) -0.00014(5) 0.00516(5) -0.00030(5)
S1 0.0149(4) 0.0151(4) 0.0141(4) -0.0016(3) 0.0062(3) -0.0020(3)
N1 0.0118(14) 0.0106(14) 0.0144(14) 0.0011(11) 0.0050(12) -0.0016(11)
N2 0.0153(15) 0.0158(15) 0.0109(14) -0.0010(11) 0.0061(12) -0.0009(12)
N3 0.0160(15) 0.0170(16) 0.0151(15) 0.0016(12) 0.0081(13) 0.0017(12)
N4 0.0257(18) 0.0188(17) 0.0171(17) -0.0020(13) 0.0115(15) 0.0002(13)
O1 0.0180(13) 0.0220(14) 0.0198(13) -0.0028(11) 0.0111(11) -0.0018(11)
O2 0.0242(14) 0.0233(14) 0.0170(13) 0.0011(11) 0.0117(12) 0.0055(11)
C1 0.0176(18) 0.0111(16) 0.0146(17) -0.0001(13) 0.0086(15) 0.0030(13)
C2 0.0181(18) 0.0105(17) 0.0171(18) -0.0011(13) 0.0082(15) 0.0025(13)
C3 0.0192(19) 0.0137(18) 0.0161(18) -0.0031(13) 0.0042(15) 0.0024(14)
C4 0.026(2) 0.0189(19) 0.0105(17) -0.0004(14) 0.0046(15) 0.0070(15)
C5 0.027(2) 0.0174(18) 0.0148(18) 0.0034(14) 0.0116(16) 0.0052(15)
C6 0.0160(18) 0.0188(18) 0.0165(18) -0.0008(14) 0.0077(15) 0.0028(14)
C7 0.0124(17) 0.0152(17) 0.0156(17) 0.0002(13) 0.0056(14) 0.0011(13)
C8 0.0176(18) 0.0133(17) 0.0167(18) -0.0023(13) 0.0078(15) -0.0003(14)
C9 0.0224(19) 0.0183(18) 0.0194(19) -0.0002(14) 0.0135(16) -0.0028(15)
C10 0.021(2) 0.029(2) 0.0163(19) -0.0031(16) 0.0047(16) -0.0083(17)
C11 0.025(2) 0.0158(19) 0.025(2) 0.0001(15) 0.0126(17) -0.0021(15)
C12 0.0152(18) 0.0108(16) 0.0167(18) -0.0076(13) 0.0087(15) -0.0052(13)
C13 0.0167(18) 0.0170(18) 0.0104(16) -0.0034(13) 0.0061(14) -0.0040(14)
C14 0.0154(18) 0.0211(19) 0.0127(17) 0.0012(14) 0.0050(14) -0.0041(14)
C15 0.0117(17) 0.0168(18) 0.0177(18) 0.0012(14) 0.0044(15) -0.0002(14)
C16 0.022(2) 0.0174(18) 0.024(2) 0.0092(15) 0.0111(17) 0.0081(15)
Cl1 0.0197(4) 0.0179(4) 0.0158(4) 0.0000(3) 0.0075(4) -0.0020(3)
O3 0.0220(16) 0.0394(19) 0.0392(19) -0.0096(15) -0.0012(14) -0.0010(14)
O4 0.0454(19) 0.0182(14) 0.0320(16) -0.0003(12) 0.0161(15) -0.0038(13)
O5 0.0345(17) 0.0397(18) 0.0443(19) -0.0165(15) 0.0294(16) -0.0102(14)
O6 0.051(2) 0.0340(18) 0.0227(15) 0.0079(13) 0.0180(15) 0.0009(15)
C90 0.030(2) 0.046(3) 0.032(2) -0.015(2) 0.017(2) -0.010(2)
C91 0.037(2) 0.022(2) 0.020(2) -0.0073(16) 0.0191(19) -0.0089(17)
C92 0.026(3) 0.073(4) 0.030(3) -0.003(2) 0.010(2) -0.003(2)
O90 0.096(3) 0.0204(16) 0.048(2) 0.0022(15) 0.053(2) 0.0047(17)

loop_
_atom_type_symbol
_atom_type_description
_atom_type_scat_dispersion_real
_atom_type_scat_dispersion_imag
_atom_type_scat_source
C C 0.0033 0.0016 'International Tables Vol C Tables 4.2.6.8 and 6.1.1.4'
H H 0.0000 0.0000 'International Tables Vol C Tables 4.2.6.8 and 6.1.1.4'
N N 0.0061 0.0033 'International Tables Vol C Tables 4.2.6.8 and 6.1.1.4'
O O 0.0106 0.0060 'International Tables Vol C Tables 4.2.6.8 and 6.1.1.4'
S S 0.1246 0.1234 'International Tables Vol C Tables 4.2.6.8 and 6.1.1.4'
Cl Cl 0.1484 0.1585 'International Tables Vol C Tables 4.2.6.8 and 6.1.1.4'
Pt Pt -1.7033 8.3905 'International Tables Vol C Tables 4.2.6.8 and 6.1.1.4'

loop_
_geom_angle_atom_site_label_1
_geom_angle_atom_site_label_2
_geom_angle_atom_site_label_3
_geom_angle
_geom_angle_site_symmetry_1
_geom_angle_site_symmetry_3
_geom_angle_publ_flag
C1 Pt1 N1 81.89(13) . . ?
C1 Pt1 N2 169.30(12) . . ?
N1 Pt1 N2 90.60(11) . . ?
C1 Pt1 S1 94.02(10) . . ?
N1 Pt1 S1 175.87(8) . . ?
N2 Pt1 S1 93.53(8) . . ?
O1 S1 C10 107.16(17) . . ?
O1 S1 C11 107.63(17) . . ?
C10 S1 C11 100.17(19) . . ?
O1 S1 Pt1 116.14(11) . . ?
C10 S1 Pt1 111.93(13) . . ?
C11 S1 Pt1 112.50(14) . . ?
C9 N1 C8 108.8(3) . . ?
C9 N1 C7 107.7(3) . . ?
C8 N1 C7 108.9(3) . . ?
C9 N1 Pt1 115.5(2) . . ?
C8 N1 Pt1 109.2(2) . . ?
C7 N1 Pt1 106.5(2) . . ?
C12 N2 C15 120.5(3) . . ?
C12 N2 Pt1 126.5(2) . . ?
C15 N2 Pt1 112.5(2) . . ?
C14 N3 C15 121.7(3) . . ?
C14 N3 C16 120.9(3) . . ?
C15 N3 C16 117.3(3) . . ?
C6 C1 C2 117.1(3) . . ?
C6 C1 Pt1 128.9(3) . . ?
C2 C1 Pt1 113.3(2) . . ?
C3 C2 C1 121.6(3) . . ?
C3 C2 C7 122.4(3) . . ?
C1 C2 C7 116.0(3) . . ?
C2 C3 C4 120.3(4) . . ?
C5 C4 C3 118.9(3) . . ?
C4 C5 C6 121.0(3) . . ?
C5 C6 C1 121.0(3) . . ?
C2 C7 N1 108.3(3) . . ?
N4 C12 N2 118.4(3) . . ?
N4 C12 C13 120.6(3) . . ?
N2 C12 C13 120.9(3) . . ?
C14 C13 C12 117.7(3) . . ?
C13 C14 N3 121.3(3) . . ?
O2 C15 N3 120.7(3) . . ?
O2 C15 N2 121.6(3) . . ?
N3 C15 N2 117.6(3) . . ?
O3 Cl1 O4 110.39(19) . . ?
O3 Cl1 O6 109.5(2) . . ?
O4 Cl1 O6 109.77(18) . . ?
O3 Cl1 O5 109.90(19) . . ?
O4 Cl1 O5 109.79(19) . . ?
O6 Cl1 O5 107.4(2) . . ?
O90 C91 C92 121.9(4) . . ?
O90 C91 C90 121.8(4) . . ?
C92 C91 C90 116.2(4) . . ?

loop_
_geom_bond_atom_site_label_1
_geom_bond_atom_site_label_2
_geom_bond_distance
_geom_bond_site_symmetry_2
_geom_bond_publ_flag
Pt1 C1 2.015(3) . ?
Pt1 N1 2.105(3) . ?
Pt1 N2 2.142(3) . ?
Pt1 S1 2.2064(9) . ?
S1 O1 1.477(3) . ?
S1 C10 1.773(4) . ?
S1 C11 1.776(4) . ?
N1 C9 1.485(4) . ?
N1 C8 1.493(4) . ?
N1 C7 1.507(4) . ?
N2 C12 1.355(4) . ?
N2 C15 1.386(5) . ?
N3 C14 1.362(5) . ?
N3 C15 1.385(4) . ?
N3 C16 1.466(4) . ?
N4 C12 1.329(5) . ?
O2 C15 1.223(4) . ?
C1 C6 1.396(5) . ?
C1 C2 1.411(5) . ?
C2 C3 1.385(5) . ?
C2 C7 1.497(5) . ?
C3 C4 1.393(5) . ?
C4 C5 1.381(5) . ?
C5 C6 1.394(5) . ?
C12 C13 1.421(5) . ?
C13 C14 1.349(5) . ?
Cl1 O3 1.429(3) . ?
Cl1 O4 1.434(3) . ?
Cl1 O6 1.434(3) . ?
Cl1 O5 1.444(3) . ?
C90 C91 1.486(6) . ?
C91 O90 1.210(5) . ?
C91 C92 1.484(6) . ?

loop_
_geom_hbond_atom_site_label_D
_geom_hbond_atom_site_label_H
_geom_hbond_atom_site_label_A
_geom_hbond_distance_DH
_geom_hbond_distance_HA
_geom_hbond_distance_DA
_geom_hbond_angle_DHA
_geom_hbond_site_symmetry_A
N4 H0A O90 0.88(3) 2.10(3) 2.949(4) 161(4) 4_565
N4 H0B O6 0.88(3) 2.45(4) 3.107(5) 132(4) 4_565
C14 H14 O1 0.95 2.44 3.267(4) 145.8 4_565
C16 H16A O1 0.98 2.35 3.280(4) 157.8 4_565
C11 H11B O6 0.98 2.23 3.190(5) 164.8 4_565
C3 H3 O6 0.95 2.49 3.283(5) 140.6 2_646
C92 H92B O4 0.98 2.57 3.540(6) 169.7 4_575
C10 H10C O3 0.98 2.53 3.477(5) 161.7 2_545
C92 H92A O1 0.98 2.41 3.231(5) 141.1 2
